data_4504038
loop_
_publ_author_name
'Foces-Foces, Concepci\'on'
'L\'opez-Rodr\'iguez, Mat\'ias'
'P\'erez, Cirilo'
'Mart\'in, Julio D.'
'P\'erez-Hern\'andez, Natalia'

_publ_section_title
;
 Role of the Molecular Conformation in the Two- and Three-Dimensional
 Supramolecular Structure of 10 Hydroxyl-N-alkylamides
;
_journal_issue 5
_journal_name_full 'Crystal Growth &amp; Design'
_journal_page_first 905
_journal_paper_doi 10.1021/cg060671u
_journal_volume 7
_journal_year 2007
_chemical_formula_moiety 'C17 H31 N O3'
_chemical_formula_sum 'C17 H31 N O3'
_chemical_formula_weight 297.43
_chemical_melting_point 402
_chemical_name_systematic
;
 Ethylamide of 7,7-dipropyl-5-hydroxymethyl-6-oxa-bicyclo[3.2.1]
-1-carboxylic acid [1j]
;
_space_group_IT_number 61
_symmetry_cell_setting orthorhombic
_symmetry_space_group_name_Hall '-P 2ac 2ab'
_symmetry_space_group_name_H-M 'P b c a'
_atom_sites_solution_hydrogens geom
_atom_sites_solution_primary direct
_atom_sites_solution_secondary difmap
_audit_creation_method SHELXL-97
_cell_angle_alpha 90.00
_cell_angle_beta 90.00
_cell_angle_gamma 90.00
_cell_formula_units_Z 8
_cell_length_a 10.2370(2)
_cell_length_b 16.0770(4)
_cell_length_c 21.1550(6)
_cell_measurement_temperature 170(2)
_cell_volume 3481.70(15)
_computing_data_collection 'Collect (Nonius BV, 2000)'
_computing_data_reduction 'HKL Denzo and Scalepak (Otwinowski & Minor, 1997)'
_computing_molecular_graphics 'PLATON (Spek, 2003)'
_computing_publication_material 'SHELXL-97, WinGX (Farrugia, 1999) and PLATON (Spek, 2003)'
_computing_structure_refinement 'SHELXL-97 (Sheldrick, 1997)'
_computing_structure_solution 'SIR97 (Altomare et al., 1999)'
_diffrn_ambient_temperature 170(2)
_diffrn_detector_area_resol_mean 9
_diffrn_measured_fraction_theta_full 0.998
_diffrn_measured_fraction_theta_max 0.998
_diffrn_measurement_device '95mm CCD camera on \k-goniostat'
_diffrn_measurement_device_type KappaCCD
_diffrn_measurement_method '\f and \w'
_diffrn_radiation_monochromator 'horizontally mounted graphite crystal'
_diffrn_radiation_source 'fine-focus sealed tube'
_diffrn_radiation_type MoK\a
_diffrn_radiation_wavelength 0.71073
_diffrn_reflns_av_R_equivalents 0.0000
_diffrn_reflns_av_sigmaI/netI 0.0554
_diffrn_reflns_limit_h_max 13
_diffrn_reflns_limit_h_min 0
_diffrn_reflns_limit_k_max 20
_diffrn_reflns_limit_k_min 0
_diffrn_reflns_limit_l_max 27
_diffrn_reflns_limit_l_min 0
_diffrn_reflns_number 3988
_diffrn_reflns_theta_full 27.50
_diffrn_reflns_theta_max 27.50
_diffrn_reflns_theta_min 1.93
_exptl_absorpt_coefficient_mu 0.076
_exptl_absorpt_correction_type none
_exptl_crystal_density_diffrn 1.135
_exptl_crystal_density_method 'not measured'
_exptl_crystal_F_000 1312
_refine_diff_density_max 0.651
_refine_diff_density_min -0.807
_refine_diff_density_rms 0.270
_refine_ls_extinction_method none
_refine_ls_goodness_of_fit_ref 1.090
_refine_ls_hydrogen_treatment riding
_refine_ls_matrix_type full
_refine_ls_number_parameters 191
_refine_ls_number_reflns 3988
_refine_ls_number_restraints 0
_refine_ls_restrained_S_all 1.090
_refine_ls_R_factor_all 0.1020
_refine_ls_R_factor_gt 0.0687
_refine_ls_shift/su_max 0.000
_refine_ls_shift/su_mean 0.000
_refine_ls_structure_factor_coef Fsqd
_refine_ls_weighting_details 'calc w=1/[\s^2^(Fo^2^)+(0.1107P)^2^+2.6188P] where P=(Fo^2^+2Fc^2^)/3'
_refine_ls_weighting_scheme calc
_refine_ls_wR_factor_gt 0.1817
_refine_ls_wR_factor_ref 0.2142
_reflns_number_gt 3142
_reflns_number_total 3988
_reflns_threshold_expression >2sigma(I)
_cod_data_source_file cg060671usi20061003_053725.cif
_cod_data_source_block f2rohconhetlt
_cod_depositor_comments
;
The following automatic conversions were performed:

'_symmetry_cell_setting' value 'Orthorhombic' changed to
'orthorhombic' according to
/home/saulius/struct/CIF-dictionaries/cif_core.dic dictionary named
'cif_core.dic' version 2.4.1 from 2010-06-29.

Automatic conversion script
Id: cif_fix_values 1715 2011-07-08 13:25:40Z adriana 
;
_cod_original_cell_volume 3481.69(15)
_cod_original_sg_symbol_H-M Pbca
_cod_database_code 4504038

loop_
_symmetry_equiv_pos_as_xyz
'x, y, z'
'-x+1/2, -y, z+1/2'
'x+1/2, -y+1/2, -z'
'-x, y+1/2, -z+1/2'
'-x, -y, -z'
'x-1/2, y, -z-1/2'
'-x-1/2, y-1/2, z'
'x, -y-1/2, z-1/2'

loop_
_atom_site_label
_atom_site_type_symbol
_atom_site_fract_x
_atom_site_fract_y
_atom_site_fract_z
_atom_site_U_iso_or_equiv
_atom_site_adp_type
_atom_site_occupancy
_atom_site_symmetry_multiplicity
_atom_site_calc_flag
_atom_site_refinement_flags
O1 O 0.17941(15) 0.45235(10) 0.43756(7) 0.0161(4) Uani 1 1 d .
O2 O -0.09314(16) 0.43048(13) 0.47188(8) 0.0288(5) Uani 1 1 d .
H2 H -0.1145 0.4620 0.5018 0.035 Uiso 1 1 calc R
O3 O 0.03239(14) 0.39657(11) 0.25182(7) 0.0216(4) Uani 1 1 d .
N1 N 0.24508(17) 0.39980(12) 0.22584(8) 0.0157(4) Uani 1 1 d .
H1 H 0.3341 0.3968 0.2398 0.019 Uiso 1 1 d R
C1 C 0.1168(2) 0.37109(14) 0.44316(10) 0.0177(5) Uani 1 1 d .
C2 C 0.2187(2) 0.30676(15) 0.46267(11) 0.0217(5) Uani 1 1 d .
H2A H 0.1797 0.2518 0.4617 0.026 Uiso 1 1 d R
H2B H 0.2467 0.3178 0.5047 0.026 Uiso 1 1 d R
C3 C 0.3360(2) 0.30908(16) 0.41744(11) 0.0227(5) Uani 1 1 d .
H3A H 0.3820 0.2571 0.4204 0.027 Uiso 1 1 d R
H3B H 0.3930 0.3531 0.4304 0.027 Uiso 1 1 d R
C4 C 0.3001(2) 0.32449(14) 0.34763(10) 0.0165(5) Uani 1 1 d .
H4A H 0.2761 0.2725 0.3286 0.020 Uiso 1 1 d R
H4B H 0.3751 0.3465 0.3256 0.020 Uiso 1 1 d R
C5 C 0.1851(2) 0.38590(13) 0.33800(10) 0.0130(5) Uani 1 1 d .
C6 C 0.0702(2) 0.35304(14) 0.37638(10) 0.0159(5) Uani 1 1 d .
H6A H -0.0088 0.3820 0.3664 0.019 Uiso 1 1 d R
H6B H 0.0572 0.2940 0.3694 0.019 Uiso 1 1 d R
C7 C 0.1481(2) 0.39386(13) 0.26813(10) 0.0137(5) Uani 1 1 d .
C8 C 0.0082(2) 0.37693(16) 0.49189(11) 0.0246(6) Uani 1 1 d .
H8A H -0.0281 0.3208 0.4996 0.030 Uiso 1 1 calc R
H8B H 0.0447 0.3977 0.5322 0.030 Uiso 1 1 calc R
C9 C 0.2070(2) 0.47234(13) 0.37121(9) 0.0126(5) Uani 1 1 d .
C10 C 0.3472(2) 0.50544(14) 0.36763(10) 0.0162(5) Uani 1 1 d .
H10A H 0.3662 0.5184 0.3246 0.019 Uiso 1 1 d R
H10B H 0.4052 0.4614 0.3826 0.019 Uiso 1 1 d R
C11 C 0.3722(2) 0.58305(16) 0.40771(12) 0.0247(6) Uani 1 1 d .
H11A H 0.3372 0.5740 0.4487 0.030 Uiso 1 1 d R
H11B H 0.3282 0.6291 0.3877 0.030 Uiso 1 1 d R
C12 C 0.5165(3) 0.60353(18) 0.41367(14) 0.0347(7) Uani 1 1 d .
H12A H 0.5265 0.6525 0.4387 0.042 Uiso 1 1 d R
H12B H 0.5525 0.6135 0.3727 0.042 Uiso 1 1 d R
H12C H 0.5605 0.5575 0.4327 0.042 Uiso 1 1 d R
C13 C 0.1072(2) 0.53941(14) 0.35179(10) 0.0166(5) Uani 1 1 d .
H13A H 0.0205 0.5123 0.3490 0.020 Uiso 1 1 calc R
H13B H 0.1024 0.5806 0.3865 0.020 Uiso 1 1 calc R
C14 C 0.1291(3) 0.58755(15) 0.29003(12) 0.0239(6) Uani 1 1 d .
H14A H 0.1351 0.5496 0.2550 0.029 Uiso 1 1 d R
H14B H 0.2091 0.6186 0.2930 0.029 Uiso 1 1 d R
C15 C 0.0162(3) 0.64701(18) 0.27793(15) 0.0358(7) Uani 1 1 d .
H15A H 0.0312 0.6770 0.2389 0.043 Uiso 1 1 d R
H15B H 0.0102 0.6860 0.3119 0.043 Uiso 1 1 d R
H15C H -0.0638 0.6170 0.2749 0.043 Uiso 1 1 d R
C16 C 0.2175(2) 0.40950(16) 0.15844(10) 0.0223(6) Uani 1 1 d .
H16A H 0.2895 0.4385 0.1394 0.027 Uiso 1 1 d R
H16B H 0.1395 0.4415 0.1544 0.027 Uiso 1 1 d R
C17 C 0.2005(3) 0.3278(2) 0.12472(13) 0.0378(7) Uani 1 1 d .
H17A H 0.1825 0.3368 0.0807 0.045 Uiso 1 1 d R
H17B H 0.1285 0.2988 0.1437 0.045 Uiso 1 1 d R
H17C H 0.2785 0.2948 0.1287 0.045 Uiso 1 1 d R

loop_
_atom_site_aniso_label
_atom_site_aniso_U_11
_atom_site_aniso_U_22
_atom_site_aniso_U_33
_atom_site_aniso_U_23
_atom_site_aniso_U_13
_atom_site_aniso_U_12
O1 0.0203(8) 0.0174(8) 0.0106(7) -0.0024(6) 0.0029(6) -0.0027(6)
O2 0.0209(9) 0.0444(12) 0.0211(9) -0.0128(8) 0.0056(7) 0.0008(8)
O3 0.0097(8) 0.0376(10) 0.0174(8) -0.0024(7) -0.0008(6) -0.0002(7)
N1 0.0098(8) 0.0275(11) 0.0099(9) -0.0001(7) -0.0003(7) 0.0014(8)
C1 0.0226(12) 0.0162(12) 0.0143(11) 0.0007(9) 0.0036(9) -0.0047(9)
C2 0.0294(13) 0.0205(13) 0.0153(11) 0.0023(9) 0.0001(9) -0.0007(10)
C3 0.0264(12) 0.0234(13) 0.0183(12) 0.0031(9) -0.0010(9) 0.0066(10)
C4 0.0181(11) 0.0160(11) 0.0154(11) -0.0001(8) 0.0021(8) 0.0033(9)
C5 0.0120(10) 0.0150(11) 0.0121(10) -0.0023(8) 0.0004(8) -0.0001(8)
C6 0.0176(11) 0.0173(12) 0.0128(10) -0.0023(8) 0.0034(8) -0.0021(9)
C7 0.0137(10) 0.0141(11) 0.0135(10) -0.0035(8) 0.0004(8) 0.0011(8)
C8 0.0309(13) 0.0260(14) 0.0169(12) -0.0012(10) 0.0095(10) -0.0061(11)
C9 0.0141(10) 0.0160(11) 0.0077(9) -0.0010(8) 0.0022(7) -0.0011(8)
C10 0.0149(10) 0.0185(12) 0.0152(10) -0.0017(9) 0.0006(8) -0.0022(9)
C11 0.0215(12) 0.0232(13) 0.0293(13) -0.0095(10) 0.0001(10) -0.0031(10)
C12 0.0255(13) 0.0346(16) 0.0440(17) -0.0119(13) -0.0060(12) -0.0077(12)
C13 0.0158(10) 0.0172(12) 0.0169(11) -0.0036(9) 0.0022(8) 0.0013(9)
C14 0.0326(14) 0.0171(12) 0.0218(12) 0.0010(9) 0.0021(10) 0.0060(10)
C15 0.0401(16) 0.0280(15) 0.0393(16) 0.0014(12) -0.0128(13) 0.0090(12)
C16 0.0146(11) 0.0401(15) 0.0122(11) 0.0029(10) 0.0012(8) 0.0028(10)
C17 0.0330(15) 0.059(2) 0.0211(13) -0.0130(13) 0.0038(11) -0.0181(14)

loop_
_atom_type_symbol
_atom_type_description
_atom_type_scat_dispersion_real
_atom_type_scat_dispersion_imag
_atom_type_scat_source
C C 0.0033 0.0016 'International Tables Vol C Tables 4.2.6.8 and 6.1.1.4'
H H 0.0000 0.0000 'International Tables Vol C Tables 4.2.6.8 and 6.1.1.4'
O O 0.0106 0.0060 'International Tables Vol C Tables 4.2.6.8 and 6.1.1.4'
N N 0.0061 0.0033 'International Tables Vol C Tables 4.2.6.8 and 6.1.1.4'

loop_
_geom_angle_atom_site_label_1
_geom_angle_atom_site_label_2
_geom_angle_atom_site_label_3
_geom_angle
C1 O1 C9 110.99(15)
C8 O2 H2 109.5
C7 N1 C16 121.04(18)
C7 N1 H1 119.6
C16 N1 H1 119.3
O1 C1 C6 103.51(16)
O1 C1 C8 108.72(18)
C6 C1 C8 114.37(19)
O1 C1 C2 109.17(18)
C6 C1 C2 109.70(19)
C8 C1 C2 111.02(19)
C1 C2 C3 110.45(19)
C1 C2 H2A 109.3
C3 C2 H2A 109.3
C1 C2 H2B 109.5
C3 C2 H2B 110.0
H2A C2 H2B 108.3
C2 C3 C4 114.48(19)
C2 C3 H3A 108.7
C4 C3 H3A 108.6
C2 C3 H3B 108.4
C4 C3 H3B 107.5
H3A C3 H3B 109.0
C3 C4 C5 114.15(18)
C3 C4 H4A 108.8
C5 C4 H4A 107.8
C3 C4 H4B 109.4
C5 C4 H4B 107.9
H4A C4 H4B 108.7
C6 C5 C7 110.60(17)
C6 C5 C4 107.20(18)
C7 C5 C4 111.60(17)
C6 C5 C9 100.28(16)
C7 C5 C9 113.11(17)
C4 C5 C9 113.31(17)
C1 C6 C5 100.74(17)
C1 C6 H6A 112.2
C5 C6 H6A 111.5
C1 C6 H6B 111.9
C5 C6 H6B 111.3
H6A C6 H6B 109.1
O3 C7 N1 121.5(2)
O3 C7 C5 120.68(19)
N1 C7 C5 117.85(18)
O2 C8 C1 111.82(19)
O2 C8 H8A 109.3
C1 C8 H8A 109.3
O2 C8 H8B 109.3
C1 C8 H8B 109.3
H8A C8 H8B 107.9
O1 C9 C10 107.69(16)
O1 C9 C13 106.28(16)
C10 C9 C13 111.39(18)
O1 C9 C5 101.90(16)
C10 C9 C5 114.73(17)
C13 C9 C5 113.86(17)
C11 C10 C9 114.39(18)
C11 C10 H10A 108.4
C9 C10 H10A 108.3
C11 C10 H10B 108.0
C9 C10 H10B 107.6
H10A C10 H10B 110.2
C12 C11 C10 112.7(2)
C12 C11 H11A 108.9
C10 C11 H11A 108.6
C12 C11 H11B 108.9
C10 C11 H11B 107.7
H11A C11 H11B 110.0
C11 C12 H12A 109.2
C11 C12 H12B 109.6
H12A C12 H12B 108.8
C11 C12 H12C 109.0
H12A C12 H12C 110.8
H12B C12 H12C 109.3
C14 C13 C9 118.87(18)
C14 C13 H13A 107.6
C9 C13 H13A 107.6
C14 C13 H13B 107.6
C9 C13 H13B 107.6
H13A C13 H13B 107.0
C15 C14 C13 110.4(2)
C15 C14 H14A 108.5
C13 C14 H14A 110.1
C15 C14 H14B 109.4
C13 C14 H14B 109.3
H14A C14 H14B 109.0
C14 C15 H15A 109.6
C14 C15 H15B 109.5
H15A C15 H15B 108.9
C14 C15 H15C 110.3
H15A C15 H15C 109.4
H15B C15 H15C 109.1
N1 C16 C17 113.1(2)
N1 C16 H16A 108.2
C17 C16 H16A 108.3
N1 C16 H16B 107.8
C17 C16 H16B 109.4
H16A C16 H16B 110.1
C16 C17 H17A 110.5
C16 C17 H17B 108.3
H17A C17 H17B 109.4
C16 C17 H17C 110.1
H17A C17 H17C 109.1
H17B C17 H17C 109.4

loop_
_geom_bond_atom_site_label_1
_geom_bond_atom_site_label_2
_geom_bond_distance
O1 C1 1.460(3)
O1 C9 1.468(2)
O2 C8 1.413(3)
O2 H2 0.8400
O3 C7 1.235(3)
N1 C7 1.340(3)
N1 C16 1.462(3)
N1 H1 0.9592
C1 C6 1.519(3)
C1 C8 1.519(3)
C1 C2 1.526(3)
C2 C3 1.536(3)
C2 H2A 0.9704
C2 H2B 0.9502
C3 C4 1.542(3)
C3 H3A 0.9616
C3 H3B 0.9573
C4 C5 1.550(3)
C4 H4A 0.9596
C4 H4B 0.9650
C5 C6 1.524(3)
C5 C7 1.531(3)
C5 C9 1.573(3)
C6 H6A 0.9572
C6 H6B 0.9692
C8 H8A 0.9900
C8 H8B 0.9900
C9 C10 1.532(3)
C9 C13 1.541(3)
C10 C11 1.530(3)
C10 H10A 0.9534
C10 H10B 0.9764
C11 C12 1.518(4)
C11 H11A 0.9496
C11 H11B 0.9638
C12 H12A 0.9543
C12 H12B 0.9560
C12 H12C 0.9547
C13 C14 1.535(3)
C13 H13A 0.9900
C13 H13B 0.9900
C14 C15 1.522(3)
C14 H14A 0.9619
C14 H14B 0.9609
C15 H15A 0.9679
C15 H15B 0.9562
C15 H15C 0.9525
C16 C17 1.504(4)
C16 H16A 0.9603
C16 H16B 0.9536
C17 H17A 0.9599
C17 H17B 0.9603
C17 H17C 0.9624

loop_
_geom_hbond_atom_site_label_D
_geom_hbond_atom_site_label_H
_geom_hbond_atom_site_label_A
_geom_hbond_distance_DH
_geom_hbond_distance_HA
_geom_hbond_distance_DA
_geom_hbond_angle_DHA
_geom_hbond_site_symmetry_A
O2 H2 O1 0.84 2.00 2.828(2) 170.9 5_566
N1 H1 O3 0.96 2.04 2.979(2) 166.7 6_656

loop_
_geom_torsion_atom_site_label_1
_geom_torsion_atom_site_label_2
_geom_torsion_atom_site_label_3
_geom_torsion_atom_site_label_4
_geom_torsion
C9 O1 C1 C6 -16.5(2)
C9 O1 C1 C8 -138.43(18)
C9 O1 C1 C2 100.32(19)
O1 C1 C2 C3 -53.2(2)
C6 C1 C2 C3 59.6(2)
C8 C1 C2 C3 -173.0(2)
C1 C2 C3 C4 -37.6(3)
C2 C3 C4 C5 36.7(3)
C3 C4 C5 C6 -54.8(2)
C3 C4 C5 C7 -176.01(19)
C3 C4 C5 C9 54.9(3)
O1 C1 C6 C5 39.6(2)
C8 C1 C6 C5 157.74(19)
C2 C1 C6 C5 -76.8(2)
C7 C5 C6 C1 -166.40(17)
C4 C5 C6 C1 71.7(2)
C9 C5 C6 C1 -46.8(2)
C16 N1 C7 O3 -0.2(3)
C16 N1 C7 C5 -178.6(2)
C6 C5 C7 O3 19.4(3)
C4 C5 C7 O3 138.6(2)
C9 C5 C7 O3 -92.2(2)
C6 C5 C7 N1 -162.22(19)
C4 C5 C7 N1 -43.0(3)
C9 C5 C7 N1 86.2(2)
O1 C1 C8 O2 65.3(2)
C6 C1 C8 O2 -49.8(3)
C2 C1 C8 O2 -174.5(2)
C1 O1 C9 C10 -133.93(18)
C1 O1 C9 C13 106.61(19)
C1 O1 C9 C5 -12.9(2)
C6 C5 C9 O1 36.80(18)
C7 C5 C9 O1 154.59(16)
C4 C5 C9 O1 -77.12(19)
C6 C5 C9 C10 152.83(18)
C7 C5 C9 C10 -89.4(2)
C4 C5 C9 C10 38.9(2)
C6 C5 C9 C13 -77.2(2)
C7 C5 C9 C13 40.6(2)
C4 C5 C9 C13 168.90(17)
O1 C9 C10 C11 -59.2(2)
C13 C9 C10 C11 57.0(2)
C5 C9 C10 C11 -171.83(19)
C9 C10 C11 C12 168.3(2)
O1 C9 C13 C14 166.48(19)
C10 C9 C13 C14 49.5(3)
C5 C9 C13 C14 -82.2(2)
C9 C13 C14 C15 176.9(2)
C7 N1 C16 C17 -87.6(3)
